data_7239245
loop_
_publ_author_name
'Mukai, Tomohiro'
'Nishikawa, Keiko'

_publ_section_title
;
 4,5-Dihaloimidazolium-based ionic liquids: effects of halogen-bonding on
 crystal structures and ionic conductivity
;
_journal_issue 43
_journal_name_full 'RSC Advances'
_journal_page_first 19952
_journal_paper_doi 10.1039/c3ra43899f
_journal_volume 3
_journal_year 2013
_chemical_formula_moiety 'C6 H9 N2 Br2, C2 N1 O4 F6 S2'
_chemical_formula_sum 'C8 H9 Br2 F6 N3 O4 S2'
_chemical_formula_weight 549.12
_chemical_name_systematic '4,5-dibromo-1-ethyl-3-methylimidazolium bis(trifluoromethanesulfonyl)imide'
_space_group_IT_number 14
_space_group_name_Hall '-P 2ybc'
_space_group_name_H-M_alt 'P 1 21/c 1'
_symmetry_cell_setting monoclinic
_symmetry_Int_Tables_number 14
_symmetry_space_group_name_H-M 'P 1 21/c 1'
_atom_sites_solution_hydrogens geom
_atom_sites_solution_primary direct
_atom_sites_solution_secondary difmap
_audit_creation_method SHELXL-97
_cell_angle_alpha 90.00
_cell_angle_beta 106.9790(10)
_cell_angle_gamma 90.00
_cell_formula_units_Z 4
_cell_length_a 9.6737(5)
_cell_length_b 13.8295(8)
_cell_length_c 13.7694(8)
_cell_measurement_reflns_used 2036
_cell_measurement_temperature 173
_cell_measurement_theta_max 23.50
_cell_measurement_theta_min 2.72
_cell_volume 1761.81(17)
_computing_cell_refinement 'Bruker SAINT'
_computing_data_collection 'Bruker APEX2'
_computing_data_reduction 'Bruker SAINT'
_computing_molecular_graphics 'Bruker SHELXTL'
_computing_publication_material 'Bruker SHELXTL'
_computing_structure_refinement 'SHELXL-97 (Sheldrick, 2008)'
_computing_structure_solution 'SHELXS-97 (Sheldrick, 2008)'
_diffrn_ambient_temperature 173
_diffrn_detector_area_resol_mean 8.333
_diffrn_measured_fraction_theta_full 0.999
_diffrn_measured_fraction_theta_max 0.992
_diffrn_measurement_device_type 'Bruker APEX-II CCD area detector'
_diffrn_measurement_method '\f and \w scans'
_diffrn_radiation_monochromator graphite
_diffrn_radiation_type MoK\a
_diffrn_radiation_wavelength 0.71073
_diffrn_reflns_av_R_equivalents 0.0330
_diffrn_reflns_av_sigmaI/netI 0.0463
_diffrn_reflns_limit_h_max 10
_diffrn_reflns_limit_h_min -12
_diffrn_reflns_limit_k_max 17
_diffrn_reflns_limit_k_min -14
_diffrn_reflns_limit_l_max 17
_diffrn_reflns_limit_l_min -16
_diffrn_reflns_number 9676
_diffrn_reflns_theta_full 25.00
_diffrn_reflns_theta_max 27.26
_diffrn_reflns_theta_min 2.14
_diffrn_source 'fine-focus sealed tube'
_exptl_absorpt_coefficient_mu 4.918
_exptl_absorpt_correction_T_max 0.6391
_exptl_absorpt_correction_T_min 0.5258
_exptl_absorpt_correction_type empirical
_exptl_absorpt_process_details 'SADABS Sheldrick 1996'
_exptl_crystal_colour colourless
_exptl_crystal_density_diffrn 2.070
_exptl_crystal_density_method 'not measured'
_exptl_crystal_description prismatic
_exptl_crystal_F_000 1064
_exptl_crystal_size_max 0.15
_exptl_crystal_size_mid 0.10
_exptl_crystal_size_min 0.10
_refine_diff_density_max 0.385
_refine_diff_density_min -0.587
_refine_diff_density_rms 0.104
_refine_ls_extinction_method none
_refine_ls_goodness_of_fit_ref 0.967
_refine_ls_hydrogen_treatment constr
_refine_ls_matrix_type full
_refine_ls_number_parameters 228
_refine_ls_number_reflns 3921
_refine_ls_number_restraints 0
_refine_ls_restrained_S_all 0.967
_refine_ls_R_factor_all 0.0635
_refine_ls_R_factor_gt 0.0374
_refine_ls_shift/su_max 0.001
_refine_ls_shift/su_mean 0.000
_refine_ls_structure_factor_coef Fsqd
_refine_ls_weighting_details 'calc w=1/[\s^2^(Fo^2^)+(0.0417P)^2^+0.0000P] where P=(Fo^2^+2Fc^2^)/3'
_refine_ls_weighting_scheme calc
_refine_ls_wR_factor_gt 0.0785
_refine_ls_wR_factor_ref 0.0853
_reflns_number_gt 2764
_reflns_number_total 3921
_reflns_threshold_expression >2sigma(I)
_cod_data_source_file c3ra43899f.txt
_cod_data_source_block br2emimtfsi
_cod_original_sg_symbol_H-M 'P 21/c'
_cod_database_code 7239245

loop_
_symmetry_equiv_pos_as_xyz
'x, y, z'
'-x, y+1/2, -z+1/2'
'-x, -y, -z'
'x, -y-1/2, z-1/2'

loop_
_atom_site_label
_atom_site_type_symbol
_atom_site_fract_x
_atom_site_fract_y
_atom_site_fract_z
_atom_site_U_iso_or_equiv
_atom_site_adp_type
_atom_site_occupancy
_atom_site_symmetry_multiplicity
_atom_site_calc_flag
_atom_site_refinement_flags
N3 N 0.0837(3) 0.24801(18) 0.2605(2) 0.0357(6) Uani 1 1 d .
Br2 Br 0.59699(4) 0.13933(3) 0.32251(3) 0.04768(13) Uani 1 1 d .
Br1 Br 0.49645(4) 0.14502(3) 0.56194(3) 0.04845(13) Uani 1 1 d .
S1 S 0.16600(9) 0.34473(6) 0.25329(6) 0.03266(19) Uani 1 1 d .
S2 S -0.08519(9) 0.23722(6) 0.23038(7) 0.0402(2) Uani 1 1 d .
C2 C 0.3887(3) 0.1056(2) 0.4336(2) 0.0308(7) Uani 1 1 d .
C3 C 0.4260(3) 0.1033(2) 0.3469(2) 0.0303(7) Uani 1 1 d .
C1 C 0.2076(3) 0.0443(2) 0.3158(2) 0.0286(7) Uani 1 1 d .
H1 H 0.1162 0.0171 0.2817 0.034 Uiso 1 1 calc R
N1 N 0.3111(3) 0.06431(18) 0.27310(18) 0.0284(6) Uani 1 1 d .
N2 N 0.2517(3) 0.06826(18) 0.41327(19) 0.0290(6) Uani 1 1 d .
C5 C 0.3024(4) 0.0466(3) 0.1661(2) 0.0400(9) Uani 1 1 d .
H5A H 0.3468 0.1016 0.1400 0.048 Uiso 1 1 calc R
H5B H 0.1997 0.0425 0.1253 0.048 Uiso 1 1 calc R
C6 C 0.3785(4) -0.0454(3) 0.1540(3) 0.0516(10) Uani 1 1 d .
H6A H 0.4793 -0.0424 0.1964 0.077 Uiso 1 1 calc R
H6B H 0.3756 -0.0533 0.0827 0.077 Uiso 1 1 calc R
H6C H 0.3302 -0.1004 0.1751 0.077 Uiso 1 1 calc R
C4 C 0.1632(4) 0.0602(3) 0.4838(3) 0.0460(9) Uani 1 1 d .
H4A H 0.0698 0.0308 0.4485 0.069 Uiso 1 1 calc R
H4B H 0.1473 0.1248 0.5079 0.069 Uiso 1 1 calc R
H4C H 0.2135 0.0198 0.5417 0.069 Uiso 1 1 calc R
O1 O 0.0815(3) 0.41961(16) 0.19230(17) 0.0441(6) Uani 1 1 d .
O3 O -0.1159(3) 0.15327(18) 0.2806(2) 0.0645(8) Uani 1 1 d .
O2 O 0.3015(3) 0.32081(18) 0.2398(2) 0.0514(7) Uani 1 1 d .
O4 O -0.1673(3) 0.32268(17) 0.2307(2) 0.0512(7) Uani 1 1 d .
C7 C 0.2095(5) 0.3904(3) 0.3827(3) 0.0552(11) Uani 1 1 d .
C8 C -0.1314(4) 0.2036(3) 0.0963(4) 0.0558(11) Uani 1 1 d .
F2 F 0.2870(3) 0.47044(18) 0.3913(2) 0.0801(8) Uani 1 1 d .
F1 F 0.0899(3) 0.41217(18) 0.40674(18) 0.0766(8) Uani 1 1 d .
F3 F 0.2829(4) 0.3271(2) 0.44837(19) 0.1092(12) Uani 1 1 d .
F4 F -0.1049(3) 0.2736(2) 0.04033(19) 0.0854(8) Uani 1 1 d .
F5 F -0.0582(3) 0.12419(18) 0.0853(2) 0.0780(8) Uani 1 1 d .
F6 F -0.2698(3) 0.18130(19) 0.0622(2) 0.0876(9) Uani 1 1 d .

loop_
_atom_site_aniso_label
_atom_site_aniso_U_11
_atom_site_aniso_U_22
_atom_site_aniso_U_33
_atom_site_aniso_U_23
_atom_site_aniso_U_13
_atom_site_aniso_U_12
N3 0.0308(14) 0.0276(14) 0.0496(18) 0.0037(13) 0.0133(13) 0.0011(12)
Br2 0.03099(19) 0.0608(3) 0.0534(2) 0.00896(19) 0.01560(16) -0.01132(17)
Br1 0.0569(2) 0.0460(2) 0.0346(2) -0.00663(17) 0.00099(17) -0.00906(18)
S1 0.0319(4) 0.0324(4) 0.0352(5) -0.0004(4) 0.0121(4) -0.0005(4)
S2 0.0289(4) 0.0319(5) 0.0622(6) 0.0030(4) 0.0174(4) 0.0014(4)
C2 0.0319(17) 0.0270(16) 0.0311(18) -0.0011(13) 0.0055(14) -0.0010(13)
C3 0.0238(15) 0.0327(18) 0.0346(18) 0.0046(14) 0.0089(14) -0.0056(13)
C1 0.0231(15) 0.0299(17) 0.0322(18) -0.0014(13) 0.0071(13) 0.0018(13)
N1 0.0233(13) 0.0339(15) 0.0273(14) 0.0027(12) 0.0061(11) 0.0030(11)
N2 0.0289(14) 0.0287(14) 0.0316(15) 0.0009(12) 0.0123(11) -0.0014(11)
C5 0.0364(19) 0.061(2) 0.0228(17) 0.0028(16) 0.0091(15) 0.0029(17)
C6 0.061(2) 0.061(3) 0.037(2) -0.0074(18) 0.0205(19) 0.009(2)
C4 0.043(2) 0.060(2) 0.044(2) -0.0005(19) 0.0254(17) -0.0053(19)
O1 0.0509(15) 0.0361(13) 0.0454(15) 0.0129(12) 0.0143(12) 0.0051(12)
O3 0.0487(16) 0.0466(16) 0.105(2) 0.0225(16) 0.0335(17) -0.0043(13)
O2 0.0351(13) 0.0525(16) 0.0725(19) -0.0076(14) 0.0251(13) -0.0054(12)
O4 0.0364(14) 0.0422(15) 0.0779(19) -0.0050(13) 0.0211(13) 0.0102(12)
C7 0.065(3) 0.049(2) 0.047(3) -0.009(2) 0.010(2) 0.008(2)
C8 0.035(2) 0.046(2) 0.077(3) -0.016(2) 0.002(2) 0.0041(19)
F2 0.0683(16) 0.0655(17) 0.096(2) -0.0414(14) 0.0078(14) -0.0104(14)
F1 0.103(2) 0.0797(18) 0.0607(16) -0.0207(14) 0.0442(15) -0.0006(16)
F3 0.172(3) 0.085(2) 0.0400(15) -0.0079(14) -0.0165(17) 0.051(2)
F4 0.111(2) 0.082(2) 0.0504(16) 0.0020(14) 0.0031(15) -0.0117(17)
F5 0.0597(16) 0.0701(17) 0.097(2) -0.0333(15) 0.0109(14) 0.0141(13)
F6 0.0485(15) 0.0691(18) 0.120(2) -0.0340(16) -0.0151(15) 0.0049(13)

loop_
_atom_type_symbol
_atom_type_description
_atom_type_scat_dispersion_real
_atom_type_scat_dispersion_imag
_atom_type_scat_source
C C 0.0033 0.0016 'International Tables Vol C Tables 4.2.6.8 and 6.1.1.4'
H H 0.0000 0.0000 'International Tables Vol C Tables 4.2.6.8 and 6.1.1.4'
N N 0.0061 0.0033 'International Tables Vol C Tables 4.2.6.8 and 6.1.1.4'
O O 0.0106 0.0060 'International Tables Vol C Tables 4.2.6.8 and 6.1.1.4'
F F 0.0171 0.0103 'International Tables Vol C Tables 4.2.6.8 and 6.1.1.4'
S S 0.1246 0.1234 'International Tables Vol C Tables 4.2.6.8 and 6.1.1.4'
Br Br -0.2901 2.4595 'International Tables Vol C Tables 4.2.6.8 and 6.1.1.4'

loop_
_geom_angle_atom_site_label_1
_geom_angle_atom_site_label_2
_geom_angle_atom_site_label_3
_geom_angle
S2 N3 S1 124.77(17)
O2 S1 O1 118.99(15)
O2 S1 N3 108.33(15)
O1 S1 N3 116.05(14)
O2 S1 C7 104.56(18)
O1 S1 C7 104.62(17)
N3 S1 C7 102.12(18)
O4 S2 O3 118.58(16)
O4 S2 N3 117.27(15)
O3 S2 N3 107.29(16)
O4 S2 C8 104.01(18)
O3 S2 C8 105.0(2)
N3 S2 C8 102.65(17)
C3 C2 N2 107.6(3)
C3 C2 Br1 129.2(2)
N2 C2 Br1 123.1(2)
C2 C3 N1 107.2(3)
C2 C3 Br2 129.8(2)
N1 C3 Br2 122.9(2)
N2 C1 N1 109.6(3)
N2 C1 H1 125.2
N1 C1 H1 125.2
C1 N1 C3 107.7(2)
C1 N1 C5 125.3(3)
C3 N1 C5 126.9(3)
C1 N2 C2 107.9(2)
C1 N2 C4 124.8(3)
C2 N2 C4 127.3(3)
N1 C5 C6 111.4(3)
N1 C5 H5A 109.4
C6 C5 H5A 109.4
N1 C5 H5B 109.4
C6 C5 H5B 109.4
H5A C5 H5B 108.0
C5 C6 H6A 109.5
C5 C6 H6B 109.5
H6A C6 H6B 109.5
C5 C6 H6C 109.5
H6A C6 H6C 109.5
H6B C6 H6C 109.5
N2 C4 H4A 109.5
N2 C4 H4B 109.5
H4A C4 H4B 109.5
N2 C4 H4C 109.5
H4A C4 H4C 109.5
H4B C4 H4C 109.5
F3 C7 F2 108.6(4)
F3 C7 F1 108.4(4)
F2 C7 F1 107.5(3)
F3 C7 S1 111.5(3)
F2 C7 S1 109.9(3)
F1 C7 S1 110.7(3)
F4 C8 F6 108.5(4)
F4 C8 F5 109.9(4)
F6 C8 F5 106.4(3)
F4 C8 S2 112.0(3)
F6 C8 S2 110.0(3)
F5 C8 S2 110.0(3)

loop_
_geom_bond_atom_site_label_1
_geom_bond_atom_site_label_2
_geom_bond_distance
N3 S2 1.571(3)
N3 S1 1.574(3)
Br2 C3 1.850(3)
Br1 C2 1.852(3)
S1 O2 1.416(2)
S1 O1 1.430(2)
S1 C7 1.821(4)
S2 O4 1.424(2)
S2 O3 1.427(2)
S2 C8 1.828(5)
C2 C3 1.346(4)
C2 N2 1.372(4)
C3 N1 1.378(4)
C1 N2 1.326(4)
C1 N1 1.329(4)
C1 H1 0.9500
N1 C5 1.472(4)
N2 C4 1.474(4)
C5 C6 1.504(5)
C5 H5A 0.9900
C5 H5B 0.9900
C6 H6A 0.9800
C6 H6B 0.9800
C6 H6C 0.9800
C4 H4A 0.9800
C4 H4B 0.9800
C4 H4C 0.9800
C7 F3 1.310(5)
C7 F2 1.323(5)
C7 F1 1.327(5)
C8 F4 1.309(5)
C8 F6 1.320(4)
C8 F5 1.339(4)

loop_
_geom_torsion_atom_site_label_1
_geom_torsion_atom_site_label_2
_geom_torsion_atom_site_label_3
_geom_torsion_atom_site_label_4
_geom_torsion
S2 N3 S1 O2 -153.1(2)
S2 N3 S1 O1 -16.2(3)
S2 N3 S1 C7 96.9(2)
S1 N3 S2 O4 -22.8(3)
S1 N3 S2 O3 -159.2(2)
S1 N3 S2 C8 90.5(2)
N2 C2 C3 N1 0.1(3)
Br1 C2 C3 N1 177.4(2)
N2 C2 C3 Br2 -178.1(2)
Br1 C2 C3 Br2 -0.7(5)
N2 C1 N1 C3 -0.3(3)
N2 C1 N1 C5 179.3(3)
C2 C3 N1 C1 0.2(3)
Br2 C3 N1 C1 178.4(2)
C2 C3 N1 C5 -179.4(3)
Br2 C3 N1 C5 -1.1(4)
N1 C1 N2 C2 0.4(3)
N1 C1 N2 C4 177.3(3)
C3 C2 N2 C1 -0.3(3)
Br1 C2 N2 C1 -177.8(2)
C3 C2 N2 C4 -177.0(3)
Br1 C2 N2 C4 5.4(4)
C1 N1 C5 C6 -99.0(4)
C3 N1 C5 C6 80.5(4)
O2 S1 C7 F3 -56.7(4)
O1 S1 C7 F3 177.5(3)
N3 S1 C7 F3 56.2(4)
O2 S1 C7 F2 63.8(3)
O1 S1 C7 F2 -62.0(3)
N3 S1 C7 F2 176.7(3)
O2 S1 C7 F1 -177.5(3)
O1 S1 C7 F1 56.7(3)
N3 S1 C7 F1 -64.7(3)
O4 S2 C8 F4 56.4(3)
O3 S2 C8 F4 -178.3(3)
N3 S2 C8 F4 -66.2(3)
O4 S2 C8 F6 -64.2(3)
O3 S2 C8 F6 61.0(3)
N3 S2 C8 F6 173.1(3)
O4 S2 C8 F5 178.9(3)
O3 S2 C8 F5 -55.9(3)
N3 S2 C8 F5 56.2(3)
